data_7055301
loop_
_publ_author_name
'Yousef Ebrahimipour, S.'
'Sheikhshoaie, Iran'
'Simpson, Jim'
'Ebrahimnejad, Hadi'
'Dusek, Michal'
'Kharazmi, Nima'
'Eigner, Vaclav'

_publ_section_title
;
 Antimicrobial activity of aroylhydrazone-based oxido vanadium(v)
 complexes: in vitro and in silico studies
;
_journal_issue 3
_journal_name_full 'New J. Chem.'
_journal_page_first 2401
_journal_paper_doi 10.1039/C5NJ02594J
_journal_volume 40
_journal_year 2016
_chemical_formula_moiety 'C20 H19 N2 O5 V1'
_chemical_formula_sum 'C20 H19 N2 O5 V'
_chemical_formula_weight 418.3
_chemical_name_systematic ' ?'
_space_group_IT_number 14
_symmetry_cell_setting monoclinic
_symmetry_Int_Tables_number 14
_symmetry_space_group_name_Hall '-P 2yn'
_symmetry_space_group_name_H-M 'P 1 21/n 1'
_audit_update_record
;
2015-08-26 deposited with the CCDC.
2016-01-08 downloaded from the CCDC.
;
_cell_angle_alpha 90
_cell_angle_beta 104.308(5)
_cell_angle_gamma 90
_cell_formula_units_Z 4
_cell_length_a 12.7970(8)
_cell_length_b 7.8400(4)
_cell_length_c 19.3207(13)
_cell_measurement_reflns_used 15462
_cell_measurement_temperature 121(2)
_cell_measurement_theta_max 29.38
_cell_measurement_theta_min 3.12
_cell_volume 1878.3(2)
_computing_cell_refinement
;
CrysAlisPro, Agilent Technologies,
Version 1.171.37.33a (release 28-03-2014 CrysAlis171 .NET)
(compiled Mar 28 2014,12:25:20)
;
_computing_data_collection
;
CrysAlisPro, Agilent Technologies,
Version 1.171.37.33a (release 28-03-2014 CrysAlis171 .NET)
(compiled Mar 28 2014,12:25:20)
;
_computing_data_reduction
;
CrysAlisPro, Agilent Technologies,
Version 1.171.37.33a (release 28-03-2014 CrysAlis171 .NET)
(compiled Mar 28 2014,12:25:20)
;
_computing_molecular_graphics 'Mercury (Macrae et al., 2008)'
_computing_publication_material
;
enCIFer (Allen <i>et al.</i>, 2004), PLATON (Spek, 2009),  
PublCIF (Westrip 2010), WINGX (Farrugia 2012)
;
_computing_structure_refinement '<i>Jana2006</i> (Petricek et al., 2014)'
_computing_structure_solution '<i>Superflip</i> (Palatinus et al., 2007).'
_diffrn_ambient_temperature 121
_diffrn_detector 'CCD plate'
_diffrn_detector_area_resol_mean 10.3745
_diffrn_measured_fraction_theta_full 0.98
_diffrn_measured_fraction_theta_max 0.94
_diffrn_measurement_device 'four-circle diffractometer'
_diffrn_measurement_device_type 'Xcalibur, Atlas, Gemini ultra'
_diffrn_measurement_method '\w scans'
_diffrn_radiation_monochromator graphite
_diffrn_radiation_probe x-ray
_diffrn_radiation_source 'X-ray tube'
_diffrn_radiation_type 'Mo K\a'
_diffrn_radiation_wavelength 0.71073
_diffrn_reflns_av_R_equivalents 0.0254
_diffrn_reflns_av_unetI/netI 0.0158
_diffrn_reflns_limit_h_max 17
_diffrn_reflns_limit_h_min -17
_diffrn_reflns_limit_k_max 10
_diffrn_reflns_limit_k_min -10
_diffrn_reflns_limit_l_max 25
_diffrn_reflns_limit_l_min -25
_diffrn_reflns_number 27921
_diffrn_reflns_theta_full 28.41
_diffrn_reflns_theta_max 29.21
_diffrn_reflns_theta_min 3.08
_diffrn_source 'Enhance (Mo) X-ray Source'
_exptl_absorpt_coefficient_mu 0.563
_exptl_absorpt_correction_T_max 0.98
_exptl_absorpt_correction_T_min 0.962
_exptl_absorpt_correction_type analytical
_exptl_absorpt_process_details
;
   CrysAlisPro, Agilent Technologies, Version 1.171.37.33a    
   Analytical numeric absorption correction based on crystal shape
;
_exptl_crystal_colour black
_exptl_crystal_density_diffrn 1.4793
_exptl_crystal_description prism
_exptl_crystal_F_000 864
_exptl_crystal_size_max 0.366
_exptl_crystal_size_mid 0.33
_exptl_crystal_size_min 0.158
_refine_diff_density_max 0.33
_refine_diff_density_min -0.36
_refine_ls_extinction_method none
_refine_ls_goodness_of_fit_gt 1.88
_refine_ls_goodness_of_fit_ref 1.83
_refine_ls_hydrogen_treatment mixed
_refine_ls_number_constraints 98
_refine_ls_number_parameters 260
_refine_ls_number_reflns 4751
_refine_ls_number_restraints 3
_refine_ls_R_factor_all 0.0378
_refine_ls_R_factor_gt 0.0324
_refine_ls_shift/su_max 0.0245
_refine_ls_shift/su_mean 0.0011
_refine_ls_structure_factor_coef Fsqd
_refine_ls_weighting_details w=1/(\s^2^(I)+0.0016I^2^)
_refine_ls_weighting_scheme sigma
_refine_ls_wR_factor_gt 0.0969
_refine_ls_wR_factor_ref 0.1007
_reflns_number_gt 4208
_reflns_number_total 4751
_reflns_threshold_expression I>3\s(I)
_cod_data_source_file c5nj02594j2.cif
_cod_data_source_block I
_cod_depositor_comments
;
The following automatic conversions were performed:

'_diffrn_radiation_probe' value 'X-ray' changed to 'x-ray' according
to
/usr/data/users/saulius/crontab/automatic-downloads/rss-feeds/RSC/lib/dictionaries/cif_core.dic
dictionary named 'cif_core.dic' version 2.4.2 from 2011-04-26.

Automatic conversion script
Id: cif_fix_values 4268 2015-11-12 08:31:59Z antanas 

 Adding full bibliography for 7055298--7055301.cif.
;
_cod_original_sg_symbol_Hall '-P 2yabc'
_cod_original_formula_sum 'C20 H19 N2 O5 V1'
_cod_database_code 7055301

loop_
_space_group_symop_id
_space_group_symop_operation_xyz
1 x,y,z
2 -x+1/2,y+1/2,-z+1/2
3 -x,-y,-z
4 x+1/2,-y+1/2,z+1/2

loop_
_atom_site_label
_atom_site_type_symbol
_atom_site_fract_x
_atom_site_fract_y
_atom_site_fract_z
_atom_site_adp_type
_atom_site_U_iso_or_equiv
_atom_site_site_symmetry_multiplicity
_atom_site_occupancy
_atom_site_calc_flag
V1 V 0.765799(16) 0.94834(3) 0.010215(11) Uani 0.01637(8) 4 1 d
O1v O 0.81652(7) 0.79070(12) -0.02201(5) Uani 0.0227(3) 4 1 d
O1 O 0.75677(7) 1.10412(12) -0.06436(5) Uani 0.0212(3) 4 1 d
O2 O 0.70304(7) 0.81975(12) 0.07756(5) Uani 0.0215(3) 4 1 d
O3 O 0.87906(7) 1.02667(12) 0.07549(5) Uani 0.0217(3) 4 1 d
O4 O 0.67994(8) 1.16201(13) 0.05536(5) Uani 0.0274(3) 4 1 d
N1 N 0.60519(8) 0.89453(13) -0.04591(5) Uani 0.0150(3) 4 1 d
N2 N 0.54214(8) 0.80985(13) -0.00733(6) Uani 0.0156(3) 4 1 d
C1 C 0.61374(10) 1.00555(16) -0.16100(7) Uani 0.0158(4) 4 1 d
C2 C 0.71045(10) 1.09512(16) -0.13398(7) Uani 0.0174(4) 4 1 d
C3 C 0.75943(10) 1.18771(16) -0.18085(7) Uani 0.0209(4) 4 1 d
C4 C 0.71513(11) 1.18489(16) -0.25269(7) Uani 0.0221(4) 4 1 d
C5 C 0.57406(12) 1.09144(17) -0.35796(7) Uani 0.0246(4) 4 1 d
C6 C 0.47963(13) 1.00717(19) -0.38733(8) Uani 0.0280(5) 4 1 d
C7 C 0.42610(12) 0.92120(18) -0.34226(8) Uani 0.0255(4) 4 1 d
C8 C 0.46825(11) 0.91934(17) -0.26938(7) Uani 0.0211(4) 4 1 d
C9 C 0.56562(10) 1.00549(16) -0.23718(7) Uani 0.0166(4) 4 1 d
C10 C 0.61858(11) 1.09411(16) -0.28319(7) Uani 0.0196(4) 4 1 d
C11 C 0.56047(10) 0.92195(15) -0.11289(7) Uani 0.0155(4) 4 1 d
C12 C 0.60266(10) 0.77324(15) 0.05656(7) Uani 0.0162(3) 4 1 d
C13 C 0.55498(10) 0.67608(16) 0.10705(7) Uani 0.0180(4) 4 1 d
C14 C 0.45734(11) 0.58893(16) 0.08291(7) Uani 0.0202(4) 4 1 d
C15 C 0.41163(12) 0.50250(18) 0.13092(8) Uani 0.0236(4) 4 1 d
C16 C 0.46343(13) 0.50180(19) 0.20299(8) Uani 0.0272(5) 4 1 d
C17 C 0.56146(13) 0.58555(20) 0.22752(8) Uani 0.0303(5) 4 1 d
C18 C 0.60733(11) 0.67297(17) 0.17962(7) Uani 0.0235(4) 4 1 d
C19 C 0.98702(10) 0.97339(19) 0.09160(8) Uani 0.0261(4) 4 1 d
C20 C 0.7126(2) 1.2378(4) 0.12300(11) Uani 0.0322(8) 4 0.584(2) d
C20' C 0.7272(3) 1.3094(4) 0.0904(2) Uani 0.0322(8) 4 0.416(2) d
H1c3 H 0.823853 1.252371 -0.161887 Uiso 0.025 4 1 d
H1c4 H 0.750222 1.246105 -0.283611 Uiso 0.0265 4 1 d
H1c5 H 0.610762 1.149849 -0.388723 Uiso 0.0295 4 1 d
H1c6 H 0.450378 1.006876 -0.438119 Uiso 0.0335 4 1 d
H1c7 H 0.359483 0.863186 -0.362476 Uiso 0.0306 4 1 d
H1c8 H 0.430868 0.858337 -0.239713 Uiso 0.0254 4 1 d
H1c11 H 0.48754 0.884262 -0.131465 Uiso 0.0186 4 1 d
H1c14 H 0.421773 0.588857 0.03295 Uiso 0.0242 4 1 d
H1c15 H 0.344385 0.443449 0.114248 Uiso 0.0283 4 1 d
H1c16 H 0.431416 0.443096 0.236212 Uiso 0.0326 4 1 d
H1c17 H 0.597419 0.583088 0.277397 Uiso 0.0364 4 1 d
H1c18 H 0.674892 0.731042 0.19647 Uiso 0.0282 4 1 d
H1c19 H 1.009679 0.943022 0.141195 Uiso 0.0313 4 1 d
H2c19 H 0.993833 0.876215 0.062804 Uiso 0.0313 4 1 d
H3c19 H 1.031425 1.064476 0.081827 Uiso 0.0313 4 1 d
H1c20 H 0.714783 1.153015 0.159174 Uiso 0.0387 4 0.584(2) d
H2c20 H 0.782999 1.286721 0.128829 Uiso 0.0387 4 0.584(2) d
H3c20 H 0.662295 1.325652 0.127314 Uiso 0.0387 4 0.584(2) d
H1c20' H 0.783817 1.34741 0.069452 Uiso 0.0387 4 0.416(2) d
H2c20' H 0.673668 1.397233 0.085733 Uiso 0.0387 4 0.416(2) d
H3c20' H 0.756697 1.284749 0.140074 Uiso 0.0387 4 0.416(2) d
H1o4 H 0.6118(3) 1.173(2) 0.0372(8) Uiso 0.0329 4 1 d

loop_
_atom_site_aniso_label
_atom_site_aniso_type_symbol
_atom_site_aniso_U_11
_atom_site_aniso_U_22
_atom_site_aniso_U_33
_atom_site_aniso_U_12
_atom_site_aniso_U_13
_atom_site_aniso_U_23
V1 V 0.01145(13) 0.02241(14) 0.01528(14) 0.00035(8) 0.00333(9) -0.00248(8)
O1v O 0.0180(4) 0.0265(5) 0.0252(5) 0.0007(4) 0.0083(4) -0.0032(4)
O1 O 0.0184(4) 0.0242(5) 0.0201(5) -0.0054(4) 0.0029(4) -0.0002(4)
O2 O 0.0149(4) 0.0326(5) 0.0171(4) 0.0020(4) 0.0042(3) 0.0033(4)
O3 O 0.0144(4) 0.0278(5) 0.0214(5) 0.0006(4) 0.0017(4) -0.0030(4)
O4 O 0.0158(4) 0.0348(6) 0.0286(5) 0.0048(4) -0.0001(4) -0.0128(4)
N1 N 0.0146(5) 0.0161(5) 0.0156(5) -0.0003(4) 0.0065(4) -0.0006(4)
N2 N 0.0153(5) 0.0179(5) 0.0150(5) -0.0002(4) 0.0065(4) 0.0007(4)
C1 C 0.0158(6) 0.0160(5) 0.0166(6) 0.0010(5) 0.0058(5) -0.0006(5)
C2 C 0.0160(6) 0.0171(6) 0.0199(6) 0.0012(5) 0.0062(5) -0.0006(5)
C3 C 0.0172(6) 0.0186(6) 0.0286(7) -0.0007(5) 0.0089(5) 0.0023(5)
C4 C 0.0230(6) 0.0202(6) 0.0270(7) 0.0022(5) 0.0138(5) 0.0058(5)
C5 C 0.0325(8) 0.0240(6) 0.0204(7) 0.0064(6) 0.0121(6) 0.0071(5)
C6 C 0.0368(8) 0.0300(7) 0.0159(7) 0.0052(6) 0.0043(6) 0.0027(6)
C7 C 0.0270(7) 0.0277(7) 0.0190(7) -0.0022(6) 0.0003(6) -0.0003(5)
C8 C 0.0238(7) 0.0215(6) 0.0182(6) -0.0011(5) 0.0053(5) 0.0016(5)
C9 C 0.0191(6) 0.0145(5) 0.0175(6) 0.0024(5) 0.0068(5) 0.0006(5)
C10 C 0.0238(6) 0.0170(6) 0.0209(6) 0.0055(5) 0.0114(5) 0.0029(5)
C11 C 0.0137(6) 0.0163(6) 0.0165(6) -0.0004(4) 0.0039(5) -0.0023(5)
C12 C 0.0160(6) 0.0177(6) 0.0159(6) 0.0032(5) 0.0056(4) -0.0021(5)
C13 C 0.0205(6) 0.0180(6) 0.0171(6) 0.0058(5) 0.0078(5) 0.0018(5)
C14 C 0.0239(7) 0.0189(6) 0.0180(6) 0.0024(5) 0.0057(5) 0.0012(5)
C15 C 0.0249(7) 0.0199(6) 0.0272(7) 0.0007(6) 0.0088(6) 0.0017(6)
C16 C 0.0355(8) 0.0263(7) 0.0243(7) 0.0005(6) 0.0159(6) 0.0060(6)
C17 C 0.0380(8) 0.0365(8) 0.0166(7) -0.0016(7) 0.0068(6) 0.0034(6)
C18 C 0.0243(7) 0.0278(7) 0.0189(6) -0.0001(6) 0.0062(5) 0.0004(5)
C19 C 0.0138(6) 0.0363(8) 0.0270(7) -0.0002(5) 0.0029(5) -0.0032(6)
C20 C 0.0224(10) 0.0311(14) 0.0395(15) -0.0012(10) 0.0005(10) -0.0148(10)
C20' C 0.0224(10) 0.0311(14) 0.0395(15) -0.0012(10) 0.0005(10) -0.0148(10)

loop_
_atom_type_symbol
_atom_type_scat_dispersion_real
_atom_type_scat_dispersion_imag
_atom_type_scat_source
C 0.0033 0.0016 'International Tables Vol C tables 4.2.6.8 and 6.1.1.1'
H 0.0000 0.0000 'International Tables Vol C tables 4.2.6.8 and 6.1.1.1'
N 0.0061 0.0033 'International Tables Vol C tables 4.2.6.8 and 6.1.1.1'
O 0.0106 0.0060 'International Tables Vol C tables 4.2.6.8 and 6.1.1.1'
V 0.3005 0.5294 'International Tables Vol C tables 4.2.6.8 and 6.1.1.1'

loop_
_geom_angle_atom_site_label_1
_geom_angle_atom_site_label_2
_geom_angle_atom_site_label_3
_geom_angle
O1v V1 O1 99.15(5)
O1v V1 O2 97.66(5)
O1v V1 O3 101.87(4)
O1v V1 N1 94.76(4)
O1 V1 O2 152.43(4)
O1 V1 O3 101.84(4)
O1 V1 N1 82.42(4)
O2 V1 O3 95.87(4)
O2 V1 N1 74.52(4)
O3 V1 N1 161.84(5)
V1 O1 C2 132.16(8)
V1 O2 C12 118.08(8)
V1 O3 C19 129.77(9)
C20 O4 H1o4 112.1(11)
C20' O4 H1o4 112.9(11)
V1 N1 N2 115.98(7)
V1 N1 C11 127.70(9)
N2 N1 C11 116.19(10)
N1 N2 C12 108.72(10)
C2 C1 C9 119.44(12)
C2 C1 C11 120.10(11)
C9 C1 C11 120.39(11)
O1 C2 C1 122.20(12)
O1 C2 C3 117.41(11)
C1 C2 C3 120.31(11)
C2 C3 C4 120.15(12)
C2 C3 H1c3 119.92
C4 C3 H1c3 119.92
C3 C4 C10 122.02(14)
C3 C4 H1c4 118.99
C10 C4 H1c4 118.99
C6 C5 C10 121.37(14)
C6 C5 H1c5 119.31
C10 C5 H1c5 119.31
C5 C6 C7 119.29(13)
C5 C6 H1c6 120.36
C7 C6 H1c6 120.36
C6 C7 C8 120.69(13)
C6 C7 H1c7 119.65
C8 C7 H1c7 119.65
C7 C8 C9 121.51(14)
C7 C8 H1c8 119.24
C9 C8 H1c8 119.24
C1 C9 C8 123.55(13)
C1 C9 C10 119.05(11)
C8 C9 C10 117.39(11)
C4 C10 C5 121.32(14)
C4 C10 C9 118.96(12)
C5 C10 C9 119.73(12)
N1 C11 C1 123.86(11)
N1 C11 H1c11 118.07
C1 C11 H1c11 118.07
O2 C12 N2 122.57(12)
O2 C12 C13 118.32(10)
N2 C12 C13 119.11(11)
C12 C13 C14 120.69(11)
C12 C13 C18 119.74(11)
C14 C13 C18 119.56(13)
C13 C14 C15 120.28(12)
C13 C14 H1c14 119.86
C15 C14 H1c14 119.86
C14 C15 C16 119.79(13)
C14 C15 H1c15 120.1
C16 C15 H1c15 120.1
C15 C16 C17 120.49(15)
C15 C16 H1c16 119.76
C17 C16 H1c16 119.76
C16 C17 C18 119.91(13)
C16 C17 H1c17 120.05
C18 C17 H1c17 120.05
C13 C18 C17 119.95(13)
C13 C18 H1c18 120.02
C17 C18 H1c18 120.02
O3 C19 H1c19 109.47
O3 C19 H2c19 109.47
O3 C19 H3c19 109.47
H1c19 C19 H2c19 109.47
H1c19 C19 H3c19 109.47
H2c19 C19 H3c19 109.47
O4 C20 H1c20 109.47
O4 C20 H2c20 109.47
O4 C20 H3c20 109.47
H1c20 C20 H2c20 109.47
H1c20 C20 H3c20 109.47
H2c20 C20 H3c20 109.47
O4 C20' H1c20' 109.47
O4 C20' H2c20' 109.47
O4 C20' H3c20' 109.47
H1c20' C20' H2c20' 109.47
H1c20' C20' H3c20' 109.47
H2c20' C20' H3c20' 109.47

loop_
_geom_bond_atom_site_label_1
_geom_bond_atom_site_label_2
_geom_bond_distance
V1 O1v 1.5926(10)
V1 O1 1.8705(10)
V1 O2 1.9675(10)
V1 O3 1.7791(9)
V1 N1 2.1158(10)
O1 C2 1.3310(15)
O2 C12 1.3000(15)
O3 C19 1.4026(15)
O4 C20 1.402(2)
O4 C20' 1.399(3)
O4 H1o4 0.860(5)
N1 N2 1.3945(16)
N1 C11 1.2970(16)
N2 C12 1.3166(15)
C1 C2 1.4063(17)
C1 C9 1.4482(17)
C1 C11 1.439(2)
C2 C3 1.421(2)
C3 C4 1.3636(19)
C3 H1c3 0.96
C4 C10 1.4215(18)
C4 H1c4 0.96
C5 C6 1.371(2)
C5 C10 1.4159(19)
C5 H1c5 0.96
C6 C7 1.406(2)
C6 H1c6 0.96
C7 C8 1.3778(19)
C7 H1c7 0.96
C8 C9 1.4188(18)
C8 H1c8 0.96
C9 C10 1.425(2)
C11 H1c11 0.96
C12 C13 1.4826(19)
C13 C14 1.3992(18)
C13 C18 1.3970(17)
C14 C15 1.389(2)
C14 H1c14 0.96
C15 C16 1.386(2)
C15 H1c15 0.96
C16 C17 1.391(2)
C16 H1c16 0.96
C17 C18 1.393(2)
C17 H1c17 0.96
C18 H1c18 0.96
C19 H1c19 0.96
C19 H2c19 0.96
C19 H3c19 0.96
C20 H1c20 0.96
C20 H2c20 0.96
C20 H3c20 0.96
C20' H1c20' 0.96
C20' H2c20' 0.96
C20' H3c20' 0.96

loop_
_geom_hbond_atom_site_label_D
_geom_hbond_atom_site_label_H
_geom_hbond_atom_site_label_A
_geom_hbond_site_symmetry_A
_geom_hbond_distance_DH
_geom_hbond_distance_HA
_geom_hbond_distance_DA
_geom_hbond_angle_DHA
C5 H1c5 O1v 2_654 0.96 2.42 3.3740(19) 172.91
O4 H1o4 N2 3_675 0.860(5) 1.916(4) 2.7718(14) 173.5(16)

loop_
_restr_distance_atom_site_label_1
_restr_distance_atom_site_label_2
_restr_distance_target
_restr_distance_target_weight_param
H1o4 O4 0.86 0.001

loop_
_restr_equal_distance_atom_site_label_1
_restr_equal_distance_atom_site_label_2
_restr_equal_distance_class_class_id
_restr_equal_distance_class_target_weight_param
O3 C19 1 0.001
O4 C20 1 0.001
O4 C20' 1 0.001
